data_4126155
loop_
_publ_author_name
'Vaddypally, Shivaiah'
'Kondaveeti, Sandeep K.'
'Karki, Santosh'
'Van Vliet, Megan M.'
'Levis, Robert J.'
'Zdilla, Michael J.'

_publ_section_title
;
 Reactive Pendant Mn&#x2550;O in a Synthetic Structural Model of a
 Proposed S4 State in the Photosynthetic Oxygen Evolving Complex.
;
_journal_issue 13
_journal_name_full 'Journal of the American Chemical Society'
_journal_page_first 4675
_journal_page_last 4681
_journal_paper_doi 10.1021/jacs.6b05906
_journal_volume 139
_journal_year 2017
_chemical_formula_moiety 'C28 H64 Mn4 N8'
_chemical_formula_sum 'C28 H64 Mn4 N8'
_chemical_formula_weight 732.63
_space_group_crystal_system trigonal
_space_group_IT_number 160
_space_group_name_Hall 'R 3 -2"'
_space_group_name_H-M_alt 'R 3 m :H'
_atom_sites_solution_hydrogens mixed
_audit_creation_date 2016-04-28
_audit_creation_method
;
Olex2 1.2
(compiled 2016.02.19 svn.r3266 for OlexSys, GUI svn.r5155)
;
_cell_angle_alpha 90
_cell_angle_beta 90
_cell_angle_gamma 120
_cell_formula_units_Z 12
_cell_length_a 34.7647(11)
_cell_length_b 34.7647(11)
_cell_length_c 10.8425(4)
_cell_measurement_reflns_used 9986
_cell_measurement_temperature 100(2)
_cell_measurement_theta_max 27.895
_cell_measurement_theta_min 2.344
_cell_volume 11348.5(7)
_computing_cell_refinement 'SAINT v8.34A (Bruker, 2013)'
_computing_data_collection 'COSMO (Bruker, 2013)'
_computing_data_reduction 'SAINT v8.34A (Bruker, 2013)'
_computing_molecular_graphics 'Olex2 (Dolomanov et al., 2009)'
_computing_publication_material 'Olex2 (Dolomanov et al., 2009)'
_computing_structure_refinement 'XL (Sheldrick, 2008)'
_computing_structure_solution 'XS (Sheldrick, 2008'
_diffrn_ambient_temperature 99.95
_diffrn_detector_area_resol_mean 8.333
_diffrn_measured_fraction_theta_full 1.000
_diffrn_measured_fraction_theta_max 1.000
_diffrn_measurement_device_type 'Bruker KAPPA APEX II DUO'
_diffrn_measurement_method '\f, \w scans'
_diffrn_radiation_type MoK\a
_diffrn_radiation_wavelength 0.71073
_diffrn_reflns_av_R_equivalents 0.0244
_diffrn_reflns_av_unetI/netI 0.0207
_diffrn_reflns_Laue_measured_fraction_full 1.000
_diffrn_reflns_Laue_measured_fraction_max 1.000
_diffrn_reflns_limit_h_max 45
_diffrn_reflns_limit_h_min -27
_diffrn_reflns_limit_k_max 45
_diffrn_reflns_limit_k_min -45
_diffrn_reflns_limit_l_max 14
_diffrn_reflns_limit_l_min -14
_diffrn_reflns_number 36362
_diffrn_reflns_point_group_measured_fraction_full 0.984
_diffrn_reflns_point_group_measured_fraction_max 0.971
_diffrn_reflns_theta_full 25.242
_diffrn_reflns_theta_max 27.895
_diffrn_reflns_theta_min 1.996
_exptl_absorpt_coefficient_mu 1.332
_exptl_absorpt_correction_T_max 0.7456
_exptl_absorpt_correction_T_min 0.6754
_exptl_absorpt_correction_type multi-scan
_exptl_absorpt_process_details
;
SADABS-2014/5 (Bruker,2014/5) was used for absorption correction.
wR2(int) was 0.0494 before and 0.0419 after correction.
The Ratio of minimum to maximum transmission is 0.9058.
The \l/2 correction factor is 0.00150.
;
_exptl_crystal_colour black
_exptl_crystal_density_diffrn 1.286
_exptl_crystal_description bar
_exptl_crystal_F_000 4656
_exptl_crystal_size_max 0.32
_exptl_crystal_size_mid 0.06
_exptl_crystal_size_min 0.054
_refine_diff_density_max 0.470
_refine_diff_density_min -0.526
_refine_diff_density_rms 0.047
_refine_ls_abs_structure_details
;
 Flack x determined using 2781 quotients [(I+)-(I-)]/[(I+)+(I-)]
 (Parsons, Flack and Wagner, Acta Cryst. B69 (2013) 249-259).
;
_refine_ls_abs_structure_Flack -0.010(5)
_refine_ls_extinction_method none
_refine_ls_goodness_of_fit_ref 1.042
_refine_ls_hydrogen_treatment mixed
_refine_ls_matrix_type full
_refine_ls_number_parameters 369
_refine_ls_number_reflns 6147
_refine_ls_number_restraints 98
_refine_ls_restrained_S_all 1.161
_refine_ls_R_factor_all 0.0230
_refine_ls_R_factor_gt 0.0215
_refine_ls_shift/su_max 0.002
_refine_ls_shift/su_mean 0.000
_refine_ls_structure_factor_coef Fsqd
_refine_ls_weighting_details 'w=1/[\s^2^(Fo^2^)+(0.0324P)^2^+8.4721P] where P=(Fo^2^+2Fc^2^)/3'
_refine_ls_weighting_scheme calc
_refine_ls_wR_factor_gt 0.0543
_refine_ls_wR_factor_ref 0.0551
_reflns_Friedel_coverage 0.936
_reflns_Friedel_fraction_full 0.968
_reflns_Friedel_fraction_max 0.942
_reflns_number_gt 5929
_reflns_number_total 6147
_reflns_threshold_expression 'I > 2\s(I)'
_cod_data_source_file ja6b05906_si_002.cif
_cod_data_source_block 4
_cod_depositor_comments
;
 Updating space group information.

 Antanas Vaitkus,
 2018-07-04
;
_cod_original_cell_volume 11348.5(8)
_cod_database_code 4126155
_shelxl_version_number 2014/6
_shelx_space_group_comment
;
The symmetry employed for this shelxl refinement is uniquely defined
by the following loop, which should always be used as a source of
symmetry information in preference to the above space-group names.
They are only intended as comments.
;
_shelx_estimated_absorpt_t_max 0.932
_shelx_estimated_absorpt_t_min 0.675
_olex2_refinement_description
;
1. Fixed Uiso
 At 1.5 times of:
  All C(H,H,H) groups, All N(H) groups
2. Restrained distances
 C90-C93
 1.54 with sigma of 0.004
 C80-C83 = C80-C81 = C80-C82
 1.54 with sigma of 0.001
 C6-C61 = C6-C62 = C6-C63 = C6-C61A = C6-C62A = C6-C63A
 1.54 with sigma of 0.004
 C93-C91 = C91-C92 = C92-C93
 2.52 with sigma of 0.008
 C83-C81 = C81-C82 = C82-C83
 2.52 with sigma of 0.002
 N8-C83 = N8-C81 = N8-C82
 2.44 with sigma of 0.002
 C61-C62 = C62-C63 = C63-C61
 2.52 with sigma of 0.008
 C61A-C62A = C62A-C63A = C63A-C61A
 2.52 with sigma of 0.008
 N6-C61 = N6-C62 = N6-C63 = N6-C61A = N6-C62A = N6-C62A
 2.44 with sigma of 0.008
3. Rigid bond restraints
 C6, C61, C61A, C62, C62A, C63, C63A
 with sigma for 1-2 distances of 0.002 and sigma for 1-3 distances of 0.002
4. Uiso/Uaniso restraints and constraints
C6 \\sim C61 \\sim C61A \\sim C62 \\sim C62A \\sim C63 \\sim C63A: within 1.7A
with sigma of 0.002 and sigma for terminal atoms of 0.004
5. Others
 Sof(C61A)=Sof(H61D)=Sof(H61E)=Sof(H61F)=Sof(C62A)=Sof(H62D)=Sof(H62E)=
 Sof(H62F)=Sof(C63A)=Sof(H63D)=Sof(H63E)=Sof(H63F)=1-FVAR(1)
 Sof(C61)=Sof(H61A)=Sof(H61B)=Sof(H61C)=Sof(C62)=Sof(H62A)=Sof(H62B)=Sof(H62C)=
 Sof(C63)=Sof(H63A)=Sof(H63B)=Sof(H63C)=FVAR(1)
 Fixed Sof: H32B(0.5) H32C(0.5) C41(0.5) H41A(0.5) H41B(0.5) H41C(0.5)
 C42(0.5) H42A(0.5) H42B(0.5) H42C(0.5) C43(0.5) H43A(0.5) H43B(0.5) H43C(0.5)
 C51(0.5) H51A(0.5) H51B(0.5) H51C(0.5) Mn5(0.5) N8(0.5) N9(0.5) C80(0.5)
 C81(0.5) H81A(0.5) H81B(0.5) H81C(0.5) C82(0.5) H82A(0.5) H82B(0.5) H82C(0.5)
 C83(0.5) H83A(0.5) H83B(0.5) H83C(0.5) C90(0.5) C91(0.5) H91A(0.5) H91B(0.5)
 H91C(0.5) C92(0.5) H92A(0.5) H92B(0.5) H92C(0.5) C93(0.5) H93A(0.5) H93B(0.5)
 H93C(0.5) C101(0.5) H10A(0.5) H10B(0.5) H10C(0.5)
6.a Me refined with riding coordinates:
 C21(H21A,H21B,H21C), C22(H22A,H22B,H22C), C23(H23A,H23B,H23C), C31(H31A,H31B,
 H31C), C32(H32A,H32B,H32C), C41(H41A,H41B,H41C), C42(H42A,H42B,H42C), C43(H43A,
 H43B,H43C), C51(H51A,H51B,H51C), C52(H52A,H52B,H52C), C61(H61A,H61B,H61C),
 C61A(H61D,H61E,H61F), C62(H62A,H62B,H62C), C62A(H62D,H62E,H62F), C63(H63A,H63B,
 H63C), C63A(H63D,H63E,H63F), C81(H81A,H81B,H81C), C82(H82A,H82B,H82C),
 C83(H83A,H83B,H83C), C101(H10A,H10B,H10C)
6.b Idealised Me refined as rotating group:
 C91(H91A,H91B,H91C), C92(H92A,H92B,H92C), C93(H93A,H93B,H93C)
;
_olex2_submission_special_instructions 'No special instructions were received'

loop_
_space_group_symop_id
_space_group_symop_operation_xyz
1 'x, y, z'
2 '-y, x-y, z'
3 '-x+y, -x, z'
4 '-y, -x, z'
5 '-x+y, y, z'
6 'x, x-y, z'
7 'x+2/3, y+1/3, z+1/3'
8 '-y+2/3, x-y+1/3, z+1/3'
9 '-x+y+2/3, -x+1/3, z+1/3'
10 '-y+2/3, -x+1/3, z+1/3'
11 '-x+y+2/3, y+1/3, z+1/3'
12 'x+2/3, x-y+1/3, z+1/3'
13 'x+1/3, y+2/3, z+2/3'
14 '-y+1/3, x-y+2/3, z+2/3'
15 '-x+y+1/3, -x+2/3, z+2/3'
16 '-y+1/3, -x+2/3, z+2/3'
17 '-x+y+1/3, y+2/3, z+2/3'
18 'x+1/3, x-y+2/3, z+2/3'

loop_
_atom_site_label
_atom_site_type_symbol
_atom_site_fract_x
_atom_site_fract_y
_atom_site_fract_z
_atom_site_U_iso_or_equiv
_atom_site_adp_type
_atom_site_occupancy
_atom_site_site_symmetry_order
_atom_site_calc_flag
_atom_site_refinement_flags_posn
_atom_site_refinement_flags_adp
_atom_site_refinement_flags_occupancy
_atom_site_disorder_assembly
_atom_site_disorder_group
Mn1 Mn 0.49003(2) 0.43664(2) 0.16789(3) 0.01230(8) Uani 1 1 d . . . . .
Mn2 Mn 0.53917(2) 0.46083(2) -0.02382(4) 0.01192(10) Uani 1 2 d S T P . .
Mn3 Mn 0.49819(2) 0.50181(2) 0.03894(5) 0.01086(9) Uani 1 2 d S T P . .
N1 N 0.54945(5) 0.45055(5) 0.1411(3) 0.0131(5) Uani 1 2 d S T P . .
H1 H 0.5626(8) 0.4374(8) 0.169(4) 0.020 Uiso 1 2 d RS T P . .
N2 N 0.55886(6) 0.52234(6) -0.00145(18) 0.0134(4) Uani 1 1 d . . . . .
N3 N 0.50445(5) 0.49555(5) 0.2117(3) 0.0141(5) Uani 1 2 d S T P . .
N4 N 0.55702(5) 0.44298(5) -0.1395(3) 0.0168(6) Uani 1 2 d S T P B .
N5 N 0.47217(4) 0.52783(4) -0.0114(3) 0.0153(5) Uani 1 2 d S T P C .
N6 N 0.45609(7) 0.39374(7) 0.2532(2) 0.0207(4) Uani 1 1 d D . . . .
C6 C 0.42714(8) 0.35622(9) 0.3298(3) 0.0331(6) Uani 1 1 d D U . . .
C20 C 0.58987(8) 0.56059(8) -0.0781(2) 0.0194(5) Uani 1 1 d . . . . .
C21 C 0.57077(10) 0.55388(9) -0.2084(2) 0.0265(6) Uani 1 1 d . . . . .
H21A H 0.5910 0.5790 -0.2605 0.040 Uiso 1 1 calc R . . . .
H21B H 0.5674 0.5263 -0.2430 0.040 Uiso 1 1 calc R . . . .
H21C H 0.5417 0.5520 -0.2054 0.040 Uiso 1 1 calc R . . . .
C22 C 0.59477(9) 0.60294(8) -0.0203(3) 0.0228(5) Uani 1 1 d . . . . .
H22A H 0.6152 0.6287 -0.0701 0.034 Uiso 1 1 calc R . . . .
H22B H 0.5657 0.6010 -0.0175 0.034 Uiso 1 1 calc R . . . .
H22C H 0.6065 0.6063 0.0636 0.034 Uiso 1 1 calc R . . . .
C23 C 0.63508(9) 0.56284(11) -0.0813(3) 0.0346(7) Uani 1 1 d . . . . .
H23A H 0.6558 0.5881 -0.1320 0.052 Uiso 1 1 calc R . . . .
H23B H 0.6468 0.5665 0.0028 0.052 Uiso 1 1 calc R . . . .
H23C H 0.6315 0.5353 -0.1167 0.052 Uiso 1 1 calc R . . . .
C30 C 0.48891(6) 0.51109(6) 0.3171(3) 0.0257(8) Uani 1 2 d S T P . .
C31 C 0.43841(11) 0.48933(11) 0.3090(3) 0.0357(7) Uani 1 1 d . . . . .
H31A H 0.4275 0.4993 0.3783 0.054 Uiso 1 1 calc R . . . .
H31B H 0.4303 0.4978 0.2312 0.054 Uiso 1 1 calc R . . . .
H31C H 0.4251 0.4570 0.3122 0.054 Uiso 1 1 calc R . . . .
C32 C 0.50232(8) 0.49768(8) 0.4369(4) 0.062(2) Uani 1 2 d S T P . .
H32A H 0.4922 0.5078 0.5075 0.092 Uiso 0.5 1 calc RS T P A -1
H32B H 0.4887 0.4653 0.4400 0.092 Uiso 0.5 1 calc R . . A -1
H32C H 0.5347 0.5113 0.4400 0.092 Uiso 0.5 1 calc R . . A -1
C40 C 0.57346(6) 0.42654(6) -0.2363(3) 0.0250(8) Uani 1 2 d S T P . .
C41 C 0.5698(2) 0.3830(2) -0.1863(7) 0.0396(15) Uani 0.5 1 d . . . B -1
H41A H 0.5806 0.3703 -0.2488 0.059 Uiso 0.5 1 calc R . . B -1
H41B H 0.5877 0.3894 -0.1113 0.059 Uiso 0.5 1 calc R . . B -1
H41C H 0.5387 0.3617 -0.1671 0.059 Uiso 0.5 1 calc R . . B -1
C42 C 0.5408(2) 0.4145(3) -0.3464(6) 0.049(2) Uani 0.5 1 d . . . B -1
H42A H 0.5507 0.4031 -0.4148 0.073 Uiso 0.5 1 calc R . . B -1
H42B H 0.5110 0.3917 -0.3206 0.073 Uiso 0.5 1 calc R . . B -1
H42C H 0.5402 0.4411 -0.3734 0.073 Uiso 0.5 1 calc R . . B -1
C43 C 0.62018(18) 0.4590(2) -0.2739(5) 0.0274(12) Uani 0.5 1 d . . . B -1
H43A H 0.6295 0.4461 -0.3396 0.041 Uiso 0.5 1 calc R . . B -1
H43B H 0.6217 0.4863 -0.3040 0.041 Uiso 0.5 1 calc R . . B -1
H43C H 0.6399 0.4660 -0.2027 0.041 Uiso 0.5 1 calc R . . B -1
C50 C 0.44945(6) 0.55055(6) -0.0563(4) 0.0230(7) Uani 1 2 d S T P . .
C51 C 0.43816(19) 0.5383(2) -0.1953(5) 0.0312(15) Uani 0.5 1 d . . . C -1
H51A H 0.4228 0.5532 -0.2280 0.047 Uiso 0.5 1 calc R . . C -1
H51B H 0.4657 0.5479 -0.2417 0.047 Uiso 0.5 1 calc R . . C -1
H51C H 0.4190 0.5061 -0.2035 0.047 Uiso 0.5 1 calc R . . C -1
C52 C 0.40210(11) 0.52731(12) -0.0074(5) 0.0593(13) Uani 1 1 d . . . . .
H52A H 0.3867 0.5426 -0.0377 0.089 Uiso 1 1 calc R . . . .
H52B H 0.3864 0.4964 -0.0360 0.089 Uiso 1 1 calc R . . . .
H52C H 0.4026 0.5279 0.0829 0.089 Uiso 1 1 calc R . . . .
C61 C 0.38284(18) 0.3541(3) 0.3458(8) 0.0312(14) Uani 0.549(7) 1 d D U . D 1
H61A H 0.3634 0.3286 0.3978 0.047 Uiso 0.549(7) 1 calc R . . D 1
H61B H 0.3874 0.3814 0.3850 0.047 Uiso 0.549(7) 1 calc R . . D 1
H61C H 0.3689 0.3508 0.2649 0.047 Uiso 0.549(7) 1 calc R . . D 1
C61A C 0.37956(18) 0.3477(3) 0.3168(9) 0.0258(15) Uani 0.451(7) 1 d D U . D 2
H61D H 0.3595 0.3224 0.3683 0.039 Uiso 0.451(7) 1 calc R . . D 2
H61E H 0.3785 0.3741 0.3435 0.039 Uiso 0.451(7) 1 calc R . . D 2
H61F H 0.3702 0.3413 0.2304 0.039 Uiso 0.451(7) 1 calc R . . D 2
C62 C 0.4167(2) 0.31314(14) 0.2481(5) 0.0385(12) Uani 0.549(7) 1 d D U . D 1
H62A H 0.3971 0.2861 0.2944 0.058 Uiso 0.549(7) 1 calc R . . D 1
H62B H 0.4022 0.3135 0.1710 0.058 Uiso 0.549(7) 1 calc R . . D 1
H62C H 0.4446 0.3137 0.2294 0.058 Uiso 0.549(7) 1 calc R . . D 1
C62A C 0.4331(2) 0.31752(17) 0.3138(8) 0.0396(13) Uani 0.451(7) 1 d D U . D 2
H62D H 0.4125 0.2935 0.3682 0.059 Uiso 0.451(7) 1 calc R . . D 2
H62E H 0.4270 0.3075 0.2278 0.059 Uiso 0.451(7) 1 calc R . . D 2
H62F H 0.4637 0.3258 0.3346 0.059 Uiso 0.451(7) 1 calc R . . D 2
C63 C 0.45026(18) 0.3540(2) 0.4422(5) 0.0378(13) Uani 0.549(7) 1 d D U . D 1
H63A H 0.4298 0.3283 0.4919 0.057 Uiso 0.549(7) 1 calc R . . D 1
H63B H 0.4759 0.3511 0.4184 0.057 Uiso 0.549(7) 1 calc R . . D 1
H63C H 0.4604 0.3812 0.4906 0.057 Uiso 0.549(7) 1 calc R . . D 1
C63A C 0.4405(2) 0.3738(2) 0.4693(5) 0.0410(15) Uani 0.451(7) 1 d D U . D 2
H63D H 0.4221 0.3499 0.5269 0.061 Uiso 0.451(7) 1 calc R . . D 2
H63E H 0.4719 0.3833 0.4832 0.061 Uiso 0.451(7) 1 calc R . . D 2
H63F H 0.4358 0.3990 0.4828 0.061 Uiso 0.451(7) 1 calc R . . D 2
Mn4 Mn 0.3333 0.6667 0.71518(8) 0.01171(16) Uani 1 6 d S T P . .
Mn5 Mn 0.28588(2) 0.63268(2) 0.52198(6) 0.01223(15) Uani 0.5 1 d . . . . .
N7 N 0.3333 0.6667 0.4107(5) 0.0143(9) Uani 1 6 d S T P . .
H7 H 0.3333 0.6667 0.331(7) 0.008(15) Uiso 1 6 d S T P . .
N8 N 0.23623(9) 0.59722(11) 0.4711(3) 0.0162(8) Uani 0.5 1 d D . . E .
N9 N 0.29570(12) 0.68144(12) 0.6234(4) 0.0132(8) Uani 0.5 1 d . . . F .
N10 N 0.3333 0.6667 0.8687(4) 0.0157(9) Uani 1 6 d S T P G .
C80 C 0.19165(10) 0.56686(10) 0.4270(2) 0.0183(9) Uani 0.5 1 d D . . . .
C81 C 0.18637(14) 0.52053(10) 0.4087(5) 0.0265(11) Uani 0.5 1 d D . . E .
H81A H 0.1563 0.4999 0.3789 0.040 Uiso 0.5 1 calc R . . . .
H81B H 0.2081 0.5224 0.3481 0.040 Uiso 0.5 1 calc R . . . .
H81C H 0.1913 0.5098 0.4874 0.040 Uiso 0.5 1 calc R . . . .
C82 C 0.18453(14) 0.58428(15) 0.3035(3) 0.030(2) Uani 0.5 1 d D . . E -1
H82A H 0.1545 0.5640 0.2730 0.046 Uiso 0.5 1 calc R . . E -1
H82B H 0.1882 0.6139 0.3157 0.046 Uiso 0.5 1 calc R . . E -1
H82C H 0.2064 0.5861 0.2432 0.046 Uiso 0.5 1 calc R . . E -1
C83 C 0.15779(11) 0.56430(14) 0.5230(3) 0.0227(10) Uani 0.5 1 d D . . E -1
H83A H 0.1276 0.5438 0.4937 0.034 Uiso 0.5 1 calc R . . E -1
H83B H 0.1628 0.5535 0.6015 0.034 Uiso 0.5 1 calc R . . E -1
H83C H 0.1614 0.5939 0.5347 0.034 Uiso 0.5 1 calc R . . E -1
C90 C 0.26367(15) 0.69484(14) 0.6667(4) 0.0174(9) Uani 0.5 1 d D . . . .
C91 C 0.23094(16) 0.65951(16) 0.7564(5) 0.0224(10) Uani 0.5 1 d D . . F .
H91A H 0.2164 0.6304 0.7157 0.034 Uiso 0.5 1 calc GR . . . .
H91B H 0.2084 0.6671 0.7815 0.034 Uiso 0.5 1 calc GR . . . .
H91C H 0.2470 0.6584 0.8293 0.034 Uiso 0.5 1 calc GR . . . .
C92 C 0.23886(16) 0.69889(16) 0.5561(4) 0.0209(10) Uani 0.5 1 d D . . F .
H92A H 0.2173 0.7073 0.5845 0.031 Uiso 0.5 1 calc GR . . . .
H92B H 0.2233 0.6703 0.5130 0.031 Uiso 0.5 1 calc GR . . . .
H92C H 0.2601 0.7217 0.4998 0.031 Uiso 0.5 1 calc GR . . . .
C93 C 0.28934(16) 0.73979(14) 0.7323(5) 0.0223(10) Uani 0.5 1 d D . . F -1
H93A H 0.2685 0.7492 0.7605 0.033 Uiso 0.5 1 calc GR . . F -1
H93B H 0.3107 0.7619 0.6749 0.033 Uiso 0.5 1 calc GR . . F -1
H93C H 0.3052 0.7370 0.8034 0.033 Uiso 0.5 1 calc GR . . F -1
C100 C 0.3333 0.6667 1.0027(5) 0.0169(11) Uani 1 6 d S T P . .
C101 C 0.36796(18) 0.65479(19) 1.0488(5) 0.0269(13) Uani 0.5 1 d . . . G -1
H10A H 0.3682 0.6547 1.1392 0.040 Uiso 0.5 1 calc R . . G -1
H10B H 0.3603 0.6253 1.0183 0.040 Uiso 0.5 1 calc R . . G -1
H10C H 0.3974 0.6768 1.0183 0.040 Uiso 0.5 1 calc R . . G -1

loop_
_atom_site_aniso_label
_atom_site_aniso_U_11
_atom_site_aniso_U_22
_atom_site_aniso_U_33
_atom_site_aniso_U_23
_atom_site_aniso_U_13
_atom_site_aniso_U_12
Mn1 0.01032(16) 0.01109(16) 0.01447(15) 0.00287(12) 0.00068(12) 0.00459(13)
Mn2 0.01292(17) 0.01292(17) 0.0115(2) -0.00022(8) 0.00022(8) 0.00761(19)
Mn3 0.00991(16) 0.00991(16) 0.0131(2) 0.00068(8) -0.00068(8) 0.00517(18)
N1 0.0132(9) 0.0132(9) 0.0148(13) 0.0013(5) -0.0013(5) 0.0080(11)
N2 0.0115(9) 0.0133(9) 0.0148(9) 0.0016(7) 0.0001(7) 0.0057(7)
N3 0.0166(10) 0.0166(10) 0.0121(13) -0.0003(5) 0.0003(5) 0.0106(12)
N4 0.0199(10) 0.0199(10) 0.0144(13) 0.0002(5) -0.0002(5) 0.0127(12)
N5 0.0146(10) 0.0146(10) 0.0185(14) 0.0013(5) -0.0013(5) 0.0087(11)
N6 0.0147(10) 0.0197(10) 0.0254(11) 0.0099(8) 0.0023(8) 0.0068(9)
C6 0.0179(11) 0.0303(13) 0.0460(15) 0.0258(12) 0.0059(10) 0.0081(10)
C20 0.0141(11) 0.0173(11) 0.0250(12) 0.0085(9) 0.0050(9) 0.0066(9)
C21 0.0365(15) 0.0220(13) 0.0200(12) 0.0066(10) 0.0076(11) 0.0138(12)
C22 0.0213(13) 0.0146(11) 0.0264(13) 0.0052(9) -0.0001(10) 0.0043(10)
C23 0.0183(13) 0.0301(15) 0.0552(19) 0.0232(13) 0.0171(13) 0.0121(12)
C30 0.0370(17) 0.0370(17) 0.0175(17) -0.0019(7) 0.0019(7) 0.0294(19)
C31 0.0369(17) 0.0374(17) 0.0436(18) 0.0106(13) 0.0232(14) 0.0266(14)
C32 0.116(5) 0.116(5) 0.0090(19) -0.0035(8) 0.0035(8) 0.100(5)
C40 0.0271(14) 0.0271(14) 0.0230(18) -0.0044(7) 0.0044(7) 0.0152(16)
C41 0.039(4) 0.026(3) 0.058(4) -0.013(3) 0.004(3) 0.019(3)
C42 0.027(3) 0.092(6) 0.023(3) -0.027(3) -0.006(2) 0.027(4)
C43 0.023(3) 0.042(3) 0.021(3) -0.005(2) 0.003(2) 0.019(2)
C50 0.0256(14) 0.0256(14) 0.0272(18) 0.0026(7) -0.0026(7) 0.0197(16)
C51 0.037(3) 0.043(4) 0.026(3) 0.007(2) -0.001(2) 0.029(3)
C52 0.0214(16) 0.0349(19) 0.128(4) 0.019(2) -0.0001(19) 0.0192(15)
C61 0.0206(19) 0.030(3) 0.040(4) 0.018(2) 0.0099(19) 0.0100(19)
C61A 0.018(2) 0.026(3) 0.030(3) 0.011(3) 0.0092(19) 0.009(2)
C62 0.035(3) 0.023(2) 0.052(3) 0.0227(18) 0.011(2) 0.011(2)
C62A 0.028(3) 0.036(2) 0.056(3) 0.030(2) 0.012(2) 0.017(2)
C63 0.031(2) 0.033(3) 0.046(2) 0.026(2) 0.0000(19) 0.013(2)
C63A 0.026(3) 0.037(3) 0.043(2) 0.028(2) -0.001(2) 0.003(2)
Mn4 0.0109(2) 0.0109(2) 0.0134(4) 0.000 0.000 0.00544(12)
Mn5 0.0101(3) 0.0111(3) 0.0147(3) -0.0001(2) -0.0010(2) 0.0047(2)
N7 0.0157(14) 0.0157(14) 0.012(2) 0.000 0.000 0.0078(7)
N8 0.0141(19) 0.017(2) 0.0185(19) -0.0002(15) -0.0017(15) 0.0084(16)
N9 0.0126(17) 0.0135(18) 0.0151(17) 0.0015(12) 0.0012(12) 0.0078(16)
N10 0.0158(14) 0.0158(14) 0.016(2) 0.000 0.000 0.0079(7)
C80 0.010(2) 0.018(2) 0.021(2) -0.0004(18) -0.0046(17) 0.0024(18)
C81 0.017(2) 0.022(3) 0.034(3) -0.011(2) -0.002(2) 0.005(2)
C82 0.026(2) 0.030(5) 0.026(2) 0.002(2) -0.0102(19) 0.007(2)
C83 0.014(2) 0.022(2) 0.029(3) -0.0061(19) -0.0034(19) 0.0066(19)
C90 0.017(2) 0.018(2) 0.020(2) 0.0040(19) 0.0051(18) 0.012(2)
C91 0.018(2) 0.023(3) 0.029(3) 0.005(2) 0.0073(19) 0.012(2)
C92 0.020(2) 0.022(2) 0.027(3) 0.0025(19) 0.0009(19) 0.015(2)
C93 0.024(2) 0.020(2) 0.026(3) 0.0000(19) 0.008(2) 0.0138(18)
C100 0.0185(17) 0.0185(17) 0.014(3) 0.000 0.000 0.0093(9)
C101 0.031(3) 0.036(3) 0.018(2) -0.0004(18) -0.0039(18) 0.020(3)

loop_
_atom_type_symbol
_atom_type_description
_atom_type_scat_dispersion_real
_atom_type_scat_dispersion_imag
_atom_type_scat_source
C C 0.0033 0.0016 'International Tables Vol C Tables 4.2.6.8 and 6.1.1.4'
H H 0.0000 0.0000 'International Tables Vol C Tables 4.2.6.8 and 6.1.1.4'
N N 0.0061 0.0033 'International Tables Vol C Tables 4.2.6.8 and 6.1.1.4'
Mn Mn 0.3368 0.7283 'International Tables Vol C Tables 4.2.6.8 and 6.1.1.4'

loop_
_geom_angle_atom_site_label_1
_geom_angle_atom_site_label_2
_geom_angle_atom_site_label_3
_geom_angle
_geom_angle_site_symmetry_1
_geom_angle_site_symmetry_3
Mn1 Mn1 Mn2 60.030(9) 4_665 .
Mn1 Mn1 Mn3 60.071(9) 4_665 .
Mn2 Mn1 Mn3 60.179(17) . .
N1 Mn1 Mn1 47.70(6) . 4_665
N1 Mn1 Mn2 47.61(8) . .
N1 Mn1 Mn3 93.81(7) . .
N1 Mn1 N2 95.34(11) . 4_665
N1 Mn1 N3 95.54(8) . .
N2 Mn1 Mn1 94.11(6) 4_665 4_665
N2 Mn1 Mn2 48.00(6) 4_665 .
N2 Mn1 Mn3 48.01(6) 4_665 .
N3 Mn1 Mn1 48.12(6) . 4_665
N3 Mn1 Mn2 94.36(7) . .
N3 Mn1 Mn3 48.07(8) . .
N3 Mn1 N2 95.78(10) . 4_665
N6 Mn1 Mn1 144.20(8) . 4_665
N6 Mn1 Mn2 144.53(8) . .
N6 Mn1 Mn3 145.29(8) . .
N6 Mn1 N1 120.90(10) . .
N6 Mn1 N2 121.69(10) . 4_665
N6 Mn1 N3 121.10(11) . .
Mn1 Mn2 Mn1 59.941(18) . 4_665
Mn1 Mn2 Mn3 59.971(16) . .
Mn1 Mn2 Mn3 59.972(16) 4_665 .
N1 Mn2 Mn1 47.66(6) . 4_665
N1 Mn2 Mn1 47.65(6) . .
N1 Mn2 Mn3 93.67(9) . .
N1 Mn2 N2 95.49(8) . .
N1 Mn2 N2 95.49(8) . 4_665
N2 Mn2 Mn1 94.11(6) . .
N2 Mn2 Mn1 48.10(6) . 4_665
N2 Mn2 Mn1 48.10(6) 4_665 .
N2 Mn2 Mn1 94.11(6) 4_665 4_665
N2 Mn2 Mn3 47.91(6) . .
N2 Mn2 Mn3 47.91(6) 4_665 .
N2 Mn2 N2 95.50(12) 4_665 .
N4 Mn2 Mn1 144.12(5) . .
N4 Mn2 Mn1 144.12(5) . 4_665
N4 Mn2 Mn3 146.01(10) . .
N4 Mn2 N1 120.32(13) . .
N4 Mn2 N2 121.75(8) . 4_665
N4 Mn2 N2 121.75(8) . .
Mn1 Mn3 Mn1 59.860(18) . 4_665
Mn1 Mn3 Mn2 59.850(15) . .
Mn1 Mn3 Mn2 59.851(15) 4_665 .
N2 Mn3 Mn1 48.03(6) . 4_665
N2 Mn3 Mn1 93.95(6) 4_665 4_665
N2 Mn3 Mn1 48.03(6) 4_665 .
N2 Mn3 Mn1 93.95(6) . .
N2 Mn3 Mn2 47.83(6) . .
N2 Mn3 Mn2 47.83(6) 4_665 .
N2 Mn3 N2 95.34(12) . 4_665
N2 Mn3 N3 95.73(8) 4_665 .
N2 Mn3 N3 95.74(8) . .
N3 Mn3 Mn1 48.00(6) . 4_665
N3 Mn3 Mn1 48.00(6) . .
N3 Mn3 Mn2 94.04(8) . .
N5 Mn3 Mn1 144.54(5) . 4_665
N5 Mn3 Mn1 144.54(5) . .
N5 Mn3 Mn2 145.38(10) . .
N5 Mn3 N2 121.50(8) . 4_665
N5 Mn3 N2 121.50(8) . .
N5 Mn3 N3 120.58(13) . .
Mn1 N1 Mn1 84.61(12) . 4_665
Mn1 N1 H1 128.3(16) 4_665 .
Mn1 N1 H1 128.3(15) . .
Mn2 N1 Mn1 84.74(10) . 4_665
Mn2 N1 Mn1 84.74(10) . .
Mn2 N1 H1 130(3) . .
Mn2 N2 Mn1 83.90(8) . 4_665
Mn2 N2 Mn3 84.26(8) . .
Mn3 N2 Mn1 83.96(8) . 4_665
C20 N2 Mn1 129.62(16) . 4_665
C20 N2 Mn2 128.92(16) . .
C20 N2 Mn3 129.59(15) . .
Mn1 N3 Mn1 83.77(11) . 4_665
Mn1 N3 Mn3 83.93(10) 4_665 .
Mn1 N3 Mn3 83.93(10) . .
C30 N3 Mn1 129.59(13) . .
C30 N3 Mn1 129.59(13) . 4_665
C30 N3 Mn3 129.3(2) . .
C40 N4 Mn2 177.2(3) . .
C50 N5 Mn3 179.6(3) . .
C6 N6 Mn1 178.69(19) . .
N6 C6 C61 110.0(4) . .
N6 C6 C61A 108.5(4) . .
N6 C6 C62 104.7(3) . .
N6 C6 C62A 113.9(3) . .
N6 C6 C63 111.6(3) . .
N6 C6 C63A 105.0(3) . .
C61 C6 C62 105.4(4) . .
C61A C6 C63A 103.8(4) . .
C62A C6 C61A 116.4(5) . .
C62A C6 C63A 108.2(4) . .
C63 C6 C61 117.9(4) . .
C63 C6 C62 106.2(3) . .
N2 C20 C21 108.5(2) . .
N2 C20 C22 108.4(2) . .
N2 C20 C23 109.0(2) . .
C21 C20 C22 110.9(2) . .
C21 C20 C23 110.0(2) . .
C22 C20 C23 110.0(2) . .
C20 C21 H21A 109.5 . .
C20 C21 H21B 109.5 . .
C20 C21 H21C 109.5 . .
H21A C21 H21B 109.5 . .
H21A C21 H21C 109.5 . .
H21B C21 H21C 109.5 . .
C20 C22 H22A 109.5 . .
C20 C22 H22B 109.5 . .
C20 C22 H22C 109.5 . .
H22A C22 H22B 109.5 . .
H22A C22 H22C 109.5 . .
H22B C22 H22C 109.5 . .
C20 C23 H23A 109.5 . .
C20 C23 H23B 109.5 . .
C20 C23 H23C 109.5 . .
H23A C23 H23B 109.5 . .
H23A C23 H23C 109.5 . .
H23B C23 H23C 109.5 . .
N3 C30 C31 108.3(2) . .
N3 C30 C31 108.3(2) . 4_665
N3 C30 C32 108.8(3) . .
C31 C30 C31 110.6(3) . 4_665
C31 C30 C32 110.4(2) 4_665 .
C31 C30 C32 110.4(2) . .
C30 C31 H31A 109.5 . .
C30 C31 H31B 109.5 . .
C30 C31 H31C 109.5 . .
H31A C31 H31B 109.5 . .
H31A C31 H31C 109.5 . .
H31B C31 H31C 109.5 . .
C30 C32 H32A 109.5 . .
C30 C32 H32B 109.5 . .
C30 C32 H32C 109.5 . .
H32A C32 H32B 109.5 . .
H32A C32 H32C 109.5 . .
H32B C32 H32C 109.5 . .
N4 C40 C41 106.1(3) . .
N4 C40 C42 106.6(4) . .
N4 C40 C43 113.2(2) . .
C41 C40 C42 108.2(4) . .
C43 C40 C41 111.1(4) . .
C43 C40 C42 111.3(4) . .
C40 C41 H41A 109.5 . .
C40 C41 H41B 109.5 . .
C40 C41 H41C 109.5 . .
H41A C41 H41B 109.5 . .
H41A C41 H41C 109.5 . .
H41B C41 H41C 109.5 . .
C40 C42 H42A 109.5 . .
C40 C42 H42B 109.5 . .
C40 C42 H42C 109.5 . .
H42A C42 H42B 109.5 . .
H42A C42 H42C 109.5 . .
H42B C42 H42C 109.5 . .
C40 C43 H43A 109.5 . .
C40 C43 H43B 109.5 . .
C40 C43 H43C 109.5 . .
H43A C43 H43B 109.5 . .
H43A C43 H43C 109.5 . .
H43B C43 H43C 109.5 . .
N5 C50 C51 107.8(3) . .
N5 C50 C52 109.4(2) . .
N5 C50 C52 109.4(2) . 4_665
C52 C50 C51 97.7(3) . .
C52 C50 C51 123.8(4) 4_665 .
C52 C50 C52 107.6(4) . 4_665
C50 C51 H51A 109.5 . .
C50 C51 H51B 109.5 . .
C50 C51 H51C 109.5 . .
H51A C51 H51B 109.5 . .
H51A C51 H51C 109.5 . .
H51B C51 H51C 109.5 . .
C50 C52 H52A 109.5 . .
C50 C52 H52B 109.5 . .
C50 C52 H52C 109.5 . .
H52A C52 H52B 109.5 . .
H52A C52 H52C 109.5 . .
H52B C52 H52C 109.5 . .
C6 C61 H61A 109.5 . .
C6 C61 H61B 109.5 . .
C6 C61 H61C 109.5 . .
H61A C61 H61B 109.5 . .
H61A C61 H61C 109.5 . .
H61B C61 H61C 109.5 . .
C6 C61A H61D 109.5 . .
C6 C61A H61E 109.5 . .
C6 C61A H61F 109.5 . .
H61D C61A H61E 109.5 . .
H61D C61A H61F 109.5 . .
H61E C61A H61F 109.5 . .
C6 C62 H62A 109.5 . .
C6 C62 H62B 109.5 . .
C6 C62 H62C 109.5 . .
H62A C62 H62B 109.5 . .
H62A C62 H62C 109.5 . .
H62B C62 H62C 109.5 . .
C6 C62A H62D 109.5 . .
C6 C62A H62E 109.5 . .
C6 C62A H62F 109.5 . .
H62D C62A H62E 109.5 . .
H62D C62A H62F 109.5 . .
H62E C62A H62F 109.5 . .
C6 C63 H63A 109.5 . .
C6 C63 H63B 109.5 . .
C6 C63 H63C 109.5 . .
H63A C63 H63B 109.5 . .
H63A C63 H63C 109.5 . .
H63B C63 H63C 109.5 . .
C6 C63A H63D 109.5 . .
C6 C63A H63E 109.5 . .
C6 C63A H63F 109.5 . .
H63D C63A H63E 109.5 . .
H63D C63A H63F 109.5 . .
H63E C63A H63F 109.5 . .
Mn5 Mn4 Mn5 59.74(3) 4_665 5
Mn5 Mn4 Mn5 16.01(3) 3_565 4_665
Mn5 Mn4 Mn5 67.12(4) 3_565 5
Mn5 Mn4 Mn5 16.01(3) 5 2_665
Mn5 Mn4 Mn5 59.74(3) 6_565 5
Mn5 Mn4 Mn5 48.86(3) 6_565 3_565
Mn5 Mn4 Mn5 59.74(3) 6_565 4_665
Mn5 Mn4 Mn5 67.12(4) 6_565 2_665
Mn5 Mn4 Mn5 59.74(3) 3_565 2_665
Mn5 Mn4 Mn5 48.86(3) 4_665 2_665
N9 Mn4 Mn5 63.73(11) 5 3_565
N9 Mn4 Mn5 47.84(11) . 3_565
N9 Mn4 Mn5 32.48(11) 5 2_665
N9 Mn4 Mn5 90.32(12) 3_565 6_565
N9 Mn4 Mn5 90.32(12) 4_665 2_665
N9 Mn4 Mn5 63.73(11) . 4_665
N9 Mn4 Mn5 32.48(11) 2_665 5
N9 Mn4 Mn5 47.70(11) 4_665 4_665
N9 Mn4 Mn5 47.70(11) 6_565 6_565
N9 Mn4 Mn5 93.65(12) 6_565 4_665
N9 Mn4 Mn5 47.84(11) 3_565 2_665
N9 Mn4 Mn5 32.48(11) 3_565 4_665
N9 Mn4 Mn5 93.65(12) 2_665 3_565
N9 Mn4 Mn5 90.32(12) 2_665 4_665
N9 Mn4 Mn5 47.70(11) 5 5
N9 Mn4 Mn5 47.84(11) 5 4_665
N9 Mn4 Mn5 47.84(11) 4_665 6_565
N9 Mn4 Mn5 63.73(11) 2_665 6_565
N9 Mn4 Mn5 93.65(12) . 2_665
N9 Mn4 Mn5 93.65(12) 5 6_565
N9 Mn4 Mn5 63.73(11) 6_565 2_665
N9 Mn4 Mn5 90.32(12) . 5
N9 Mn4 Mn5 47.70(11) 2_665 2_665
N9 Mn4 Mn5 93.65(12) 4_665 5
N9 Mn4 Mn5 47.70(11) 3_565 3_565
N9 Mn4 Mn5 47.84(11) 6_565 5
N9 Mn4 Mn5 63.73(11) 3_565 5
N9 Mn4 Mn5 32.48(11) 4_665 3_565
N9 Mn4 Mn5 90.32(12) 6_565 3_565
N9 Mn4 Mn5 32.48(11) . 6_565
N9 Mn4 N9 110.3(2) . 5
N9 Mn4 N9 75.5(2) 4_665 3_565
N9 Mn4 N9 24.1(2) 6_565 2_665
N9 Mn4 N9 95.26(16) 4_665 5
N9 Mn4 N9 95.25(16) . 2_665
N9 Mn4 N9 95.26(16) 6_565 5
N9 Mn4 N9 95.26(16) . 3_565
N9 Mn4 N9 24.1(2) 3_565 5
N9 Mn4 N9 110.3(2) 6_565 3_565
N9 Mn4 N9 75.5(2) 2_665 5
N9 Mn4 N9 110.3(2) 4_665 2_665
N9 Mn4 N9 24.1(2) . 4_665
N9 Mn4 N9 95.26(16) 3_565 2_665
N9 Mn4 N9 75.5(2) . 6_565
N9 Mn4 N9 95.26(16) 4_665 6_565
N10 Mn4 Mn5 144.895(19) . 6_565
N10 Mn4 Mn5 144.895(19) . 4_665
N10 Mn4 Mn5 144.895(19) . 2_665
N10 Mn4 Mn5 144.895(19) . 5
N10 Mn4 Mn5 144.895(19) . 3_565
N10 Mn4 N9 121.45(12) . 3_565
N10 Mn4 N9 121.45(12) . 4_665
N10 Mn4 N9 121.45(12) . 5
N10 Mn4 N9 121.45(12) . .
N10 Mn4 N9 121.45(12) . 2_665
N10 Mn4 N9 121.45(12) . 6_565
Mn5 Mn5 Mn5 119.995(2) 6_565 5
Mn5 Mn5 Mn5 74.01(2) 5 3_565
Mn5 Mn5 Mn5 45.98(2) 6_565 3_565
Mn5 Mn5 Mn5 105.98(2) 6_565 2_665
Mn5 Mn5 Mn5 59.999(1) 2_665 3_565
Mn5 Mn5 Mn5 14.02(2) 5 2_665
Mn5 Mn5 N7 79.20(3) 6_565 .
Mn5 Mn5 N8 55.79(10) 6_565 6_565
Mn5 Mn5 N8 103.07(12) 6_565 .
Mn5 Mn5 N9 36.76(11) 6_565 .
Mn5 Mn5 N9 129.31(11) 6_565 2_665
Mn5 Mn5 N9 125.46(15) 6_565 6_565
Mn5 Mn5 N9 37.52(9) 6_565 4_665
Mn5 Mn5 N9 92.57(9) 5 4_665
Mn5 Mn5 C90 137.07(11) 6_565 6_565
Mn5 Mn5 C90 82.25(10) 5 6_565
N7 Mn5 Mn5 47.95(9) . 2_665
N7 Mn5 Mn5 47.95(9) . 3_565
N7 Mn5 Mn5 56.21(7) . 5
N7 Mn5 N8 107.18(13) . 6_565
N7 Mn5 N9 95.57(14) . 2_665
N7 Mn5 N9 80.46(12) . 4_665
N7 Mn5 C90 137.29(11) . 6_565
N8 Mn5 Mn5 144.72(13) . 2_665
N8 Mn5 Mn5 99.63(10) 6_565 3_565
N8 Mn5 Mn5 132.72(12) . 5
N8 Mn5 Mn5 162.37(10) 6_565 5
N8 Mn5 Mn5 154.25(10) 6_565 2_665
N8 Mn5 Mn5 144.53(13) . 3_565
N8 Mn5 N7 120.96(17) . .
N8 Mn5 N8 47.3(2) . 6_565
N8 Mn5 N9 121.20(17) . .
N8 Mn5 N9 121.50(17) . 2_665
N8 Mn5 N9 89.94(13) 6_565 4_665
N8 Mn5 N9 134.71(15) . 4_665
N8 Mn5 C90 78.56(16) . 6_565
N8 Mn5 C90 112.57(15) 6_565 6_565
N9 Mn5 Mn5 104.54(15) 6_565 3_565
N9 Mn5 Mn5 47.90(11) 2_665 2_665
N9 Mn5 Mn5 93.97(11) 2_665 3_565
N9 Mn5 Mn5 61.76(15) 6_565 5
N9 Mn5 Mn5 80.09(9) 4_665 2_665
N9 Mn5 Mn5 68.71(15) 6_565 2_665
N9 Mn5 Mn5 48.05(11) . 3_565
N9 Mn5 Mn5 105.43(11) . 5
N9 Mn5 Mn5 32.52(9) 4_665 3_565
N9 Mn5 Mn5 94.08(11) . 2_665
N9 Mn5 Mn5 40.22(11) 2_665 5
N9 Mn5 N7 116.65(17) 6_565 .
N9 Mn5 N7 95.72(14) . .
N9 Mn5 N8 80.53(15) . 6_565
N9 Mn5 N8 135.67(18) 6_565 6_565
N9 Mn5 N8 109.1(2) 6_565 .
N9 Mn5 N8 157.15(16) 2_665 6_565
N9 Mn5 N9 21.5(2) 6_565 2_665
N9 Mn5 N9 91.0(2) 6_565 4_665
N9 Mn5 N9 91.8(2) 2_665 4_665
N9 Mn5 N9 88.7(3) 6_565 .
N9 Mn5 N9 95.4(2) . 2_665
N9 Mn5 N9 16.09(14) . 4_665
N9 Mn5 C90 105.42(16) . 6_565
N9 Mn5 C90 113.88(14) 4_665 6_565
N9 Mn5 C90 30.55(18) 6_565 6_565
N9 Mn5 C90 46.58(15) 2_665 6_565
C90 Mn5 Mn5 93.16(10) 6_565 2_665
C90 Mn5 Mn5 134.49(11) 6_565 3_565
Mn5 N7 Mn5 84.10(17) 4_665 5
Mn5 N7 Mn5 67.59(13) 3_565 6_565
Mn5 N7 Mn5 84.10(17) . 2_665
Mn5 N7 Mn5 21.59(5) 3_565 4_665
Mn5 N7 Mn5 84.10(17) 3_565 2_665
Mn5 N7 Mn5 84.10(17) 6_565 5
Mn5 N7 Mn5 67.59(13) 4_665 2_665
Mn5 N7 Mn5 84.11(17) 3_565 .
Mn5 N7 Mn5 96.1(2) 3_565 5
Mn5 N7 Mn5 67.59(13) . 5
Mn5 N7 Mn5 84.10(17) 6_565 4_665
Mn5 N7 Mn5 96.1(2) 4_665 .
Mn5 N7 Mn5 21.59(5) 2_665 5
Mn5 N7 Mn5 21.60(5) 6_565 .
Mn5 N7 Mn5 96.1(2) 6_565 2_665
Mn5 N7 H7 129.34(12) 6_565 .
Mn5 N7 H7 129.34(13) 3_565 .
Mn5 N7 H7 129.34(13) 2_665 .
Mn5 N7 H7 129.34(14) 4_665 .
Mn5 N7 H7 129.34(12) 5 .
Mn5 N7 H7 129.34(12) . .
Mn5 N8 Mn5 21.14(5) . 6_565
N8 N8 Mn5 55.79(10) 6_565 6_565
N8 N8 Mn5 76.93(12) 6_565 .
C80 N8 Mn5 178.0(3) . .
C80 N8 Mn5 156.9(2) . 6_565
C80 N8 N8 101.13(15) . 6_565
Mn4 N9 Mn5 71.38(12) . 4_665
Mn4 N9 Mn5 84.33(15) . 3_565
Mn5 N9 Mn4 100.4(2) 6_565 .
Mn5 N9 Mn4 84.46(15) . .
Mn5 N9 Mn5 17.78(6) 6_565 .
Mn5 N9 Mn5 80.80(14) . 4_665
Mn5 N9 Mn5 78.77(16) 6_565 4_665
Mn5 N9 Mn5 78.02(18) 6_565 3_565
Mn5 N9 Mn5 84.05(16) . 3_565
Mn5 N9 Mn5 13.17(4) 3_565 4_665
Mn5 N9 C90 120.8(3) 6_565 .
Mn5 N9 C90 142.0(3) 6_565 4_665
N9 N9 Mn4 77.98(10) 4_665 .
N9 N9 Mn5 122.36(11) 4_665 .
N9 N9 Mn5 118.24(15) 4_665 6_565
N9 N9 Mn5 41.56(9) 4_665 4_665
N9 N9 Mn5 40.22(11) 4_665 3_565
N9 N9 C90 52.27(17) 4_665 4_665
N9 N9 C90 102.6(2) 4_665 .
C90 N9 Mn4 130.1(3) . .
C90 N9 Mn4 110.9(2) 4_665 .
C90 N9 Mn5 128.2(3) . 3_565
C90 N9 Mn5 84.2(2) 4_665 3_565
C90 N9 Mn5 159.5(3) 4_665 .
C90 N9 Mn5 129.4(3) . .
C90 N9 Mn5 138.9(3) . 4_665
C90 N9 Mn5 91.18(19) 4_665 4_665
C90 N9 C90 50.3(3) . 4_665
C100 N10 Mn4 180.0 . .
N8 C80 C80 78.86(15) . 6_565
N8 C80 C81 109.18(19) . .
N8 C80 C82 108.88(19) . .
N8 C80 C83 109.07(19) . .
C81 C80 C80 170.48(18) . 6_565
C82 C80 C80 61.72(17) . 6_565
C82 C80 C81 109.91(19) . .
C82 C80 C83 109.97(19) . .
C83 C80 C80 71.07(16) . 6_565
C83 C80 C81 109.80(19) . .
C80 C81 H81A 109.5 . .
C80 C81 H81B 109.5 . .
C80 C81 H81C 109.5 . .
H81A C81 H81B 109.5 . .
H81A C81 H81C 109.5 . .
H81B C81 H81C 109.5 . .
C80 C82 H82A 109.5 . .
C80 C82 H82B 109.5 . .
C80 C82 H82C 109.5 . .
H82A C82 H82B 109.5 . .
H82A C82 H82C 109.5 . .
H82B C82 H82C 109.5 . .
C80 C83 H83A 109.5 . .
C80 C83 H83B 109.5 . .
C80 C83 H83C 109.5 . .
H83A C83 H83B 109.5 . .
H83A C83 H83C 109.5 . .
H83B C83 H83C 109.5 . .
N9 C90 Mn5 49.26(16) 4_665 6_565
N9 C90 Mn5 28.65(17) . 6_565
N9 C90 N9 25.1(2) . 4_665
N9 C90 C91 108.8(4) . .
N9 C90 C92 109.2(4) . .
N9 C90 C93 108.7(4) . .
C90 C90 Mn5 97.75(10) 4_665 6_565
C90 C90 N9 77.4(2) 4_665 .
C90 C90 N9 52.27(17) 4_665 4_665
C90 C90 C91 140.5(3) 4_665 .
C90 C90 C92 103.7(2) 4_665 .
C90 C90 C93 36.8(3) 4_665 .
C91 C90 Mn5 104.7(3) . 6_565
C91 C90 N9 126.6(4) . 4_665
C92 C90 Mn5 85.0(3) . 6_565
C92 C90 N9 111.7(3) . 4_665
C92 C90 C91 110.2(4) . .
C92 C90 C93 109.8(4) . .
C93 C90 Mn5 133.6(3) . 6_565
C93 C90 N9 85.0(3) . 4_665
C93 C90 C91 110.1(4) . .
C90 C91 H91A 109.5 . .
C90 C91 H91B 109.5 . .
C90 C91 H91C 109.5 . .
H91A C91 H91B 109.5 . .
H91A C91 H91C 109.5 . .
H91B C91 H91C 109.5 . .
C90 C92 H92A 109.5 . .
C90 C92 H92B 109.5 . .
C90 C92 H92C 109.5 . .
H92A C92 H92B 109.5 . .
H92A C92 H92C 109.5 . .
H92B C92 H92C 109.5 . .
C90 C93 H93A 109.5 . .
C90 C93 H93B 109.5 . .
C90 C93 H93C 109.5 . .
H93A C93 H93B 109.5 . .
H93A C93 H93C 109.5 . .
H93B C93 H93C 109.5 . .
N10 C100 C101 109.0(3) . .
C100 C101 H10A 109.5 . .
C100 C101 H10B 109.5 . .
C100 C101 H10C 109.5 . .
H10A C101 H10B 109.5 . .
H10A C101 H10C 109.5 . .
H10B C101 H10C 109.5 . .

loop_
_geom_bond_atom_site_label_1
_geom_bond_atom_site_label_2
_geom_bond_distance
_geom_bond_site_symmetry_2
Mn1 Mn1 2.5492(7) 4_665
Mn1 Mn2 2.5514(5) .
Mn1 Mn3 2.5545(5) .
Mn1 N1 1.894(2) .
Mn1 N2 1.910(2) 4_665
Mn1 N3 1.909(2) .
Mn1 N6 1.647(2) .
Mn2 Mn1 2.5515(5) 4_665
Mn2 Mn3 2.5599(7) .
Mn2 N1 1.892(3) .
Mn2 N2 1.907(2) .
Mn2 N2 1.907(2) 4_665
Mn2 N4 1.652(3) .
Mn3 Mn1 2.5546(5) 4_665
Mn3 N2 1.9092(19) .
Mn3 N2 1.9092(19) 4_665
Mn3 N3 1.911(3) .
Mn3 N5 1.659(3) .
N1 Mn1 1.894(2) 4_665
N1 H1 0.85(5) .
N2 Mn1 1.910(2) 4_665
N2 C20 1.479(3) .
N3 Mn1 1.909(2) 4_665
N3 C30 1.477(4) .
N4 C40 1.443(4) .
N5 C50 1.453(4) .
N6 C6 1.446(3) .
C6 C61 1.514(4) .
C6 C61A 1.535(4) .
C6 C62 1.617(4) .
C6 C62A 1.470(4) .
C6 C63 1.483(4) .
C6 C63A 1.611(5) .
C20 C21 1.529(4) .
C20 C22 1.529(4) .
C20 C23 1.535(4) .
C21 H21A 0.9800 .
C21 H21B 0.9800 .
C21 H21C 0.9800 .
C22 H22A 0.9800 .
C22 H22B 0.9800 .
C22 H22C 0.9800 .
C23 H23A 0.9800 .
C23 H23B 0.9800 .
C23 H23C 0.9800 .
C30 C31 1.528(4) 4_665
C30 C31 1.528(4) .
C30 C32 1.530(6) .
C31 H31A 0.9800 .
C31 H31B 0.9800 .
C31 H31C 0.9800 .
C32 H32A 0.9800 .
C32 H32B 0.9800 .
C32 H32C 0.9800 .
C40 C41 1.552(7) .
C40 C42 1.554(7) .
C40 C43 1.499(6) .
C41 H41A 0.9800 .
C41 H41B 0.9800 .
C41 H41C 0.9800 .
C42 H42A 0.9800 .
C42 H42B 0.9800 .
C42 H42C 0.9800 .
C43 H43A 0.9800 .
C43 H43B 0.9800 .
C43 H43C 0.9800 .
C50 C51 1.562(7) .
C50 C52 1.521(4) 4_665
C50 C52 1.521(4) .
C51 H51A 0.9800 .
C51 H51B 0.9800 .
C51 H51C 0.9800 .
C52 H52A 0.9800 .
C52 H52B 0.9800 .
C52 H52C 0.9800 .
C61 H61A 0.9800 .
C61 H61B 0.9800 .
C61 H61C 0.9800 .
C61A H61D 0.9800 .
C61A H61E 0.9800 .
C61A H61F 0.9800 .
C62 H62A 0.9800 .
C62 H62B 0.9800 .
C62 H62C 0.9800 .
C62A H62D 0.9800 .
C62A H62E 0.9800 .
C62A H62F 0.9800 .
C63 H63A 0.9800 .
C63 H63B 0.9800 .
C63 H63C 0.9800 .
C63A H63D 0.9800 .
C63A H63E 0.9800 .
C63A H63F 0.9800 .
Mn4 Mn5 2.5606(10) 2_665
Mn4 Mn5 2.5606(10) 4_665
Mn4 Mn5 2.5606(10) 3_565
Mn4 Mn5 2.5606(10) 6_565
Mn4 Mn5 2.5606(10) 5
Mn4 N9 1.907(4) 2_665
Mn4 N9 1.907(4) 3_565
Mn4 N9 1.907(4) 6_565
Mn4 N9 1.907(4) 5
Mn4 N9 1.907(4) .
Mn4 N9 1.907(4) 4_665
Mn4 N10 1.664(5) .
Mn5 Mn5 2.1179(13) 5
Mn5 Mn5 2.5506(11) 3_565
Mn5 Mn5 2.5505(11) 2_665
Mn5 Mn5 0.7134(12) 6_565
Mn5 N7 1.904(3) .
Mn5 N8 1.636(3) .
Mn5 N8 1.927(3) 6_565
Mn5 N9 1.903(4) .
Mn5 N9 1.398(4) 6_565
Mn5 N9 2.423(4) 4_665
Mn5 N9 1.907(4) 2_665
Mn5 C90 2.504(5) 6_565
N7 Mn5 1.904(3) 5
N7 Mn5 1.904(3) 2_665
N7 Mn5 1.904(3) 3_565
N7 Mn5 1.904(3) 4_665
N7 Mn5 1.904(3) 6_565
N7 H7 0.86(7) .
N8 Mn5 1.927(3) 6_565
N8 N8 1.453(7) 6_565
N8 C80 1.452(3) .
N9 Mn5 1.907(4) 3_565
N9 Mn5 2.423(4) 4_665
N9 Mn5 1.398(4) 6_565
N9 N9 0.795(7) 4_665
N9 C90 1.482(6) .
N9 C90 1.828(6) 4_665
N10 C100 1.453(7) .
C80 C80 2.014(6) 6_565
C80 C81 1.5397(14) .
C80 C82 1.5397(14) .
C80 C83 1.5399(14) .
C81 H81A 0.9800 .
C81 H81B 0.9800 .
C81 H81C 0.9800 .
C82 H82A 0.9800 .
C82 H82B 0.9800 .
C82 H82C 0.9800 .
C83 H83A 0.9800 .
C83 H83B 0.9800 .
C83 H83C 0.9800 .
C90 Mn5 2.504(5) 6_565
C90 N9 1.828(6) 4_665
C90 C90 1.443(9) 4_665
C90 C91 1.533(6) .
C90 C92 1.524(6) .
C90 C93 1.533(4) .
C91 H91A 0.9800 .
C91 H91B 0.9800 .
C91 H91C 0.9800 .
C92 H92A 0.9800 .
C92 H92B 0.9800 .
C92 H92C 0.9800 .
C93 H93A 0.9800 .
C93 H93B 0.9800 .
C93 H93C 0.9800 .
C100 C101 1.538(6) .
C101 H10A 0.9800 .
C101 H10B 0.9800 .
C101 H10C 0.9800 .

loop_
_geom_torsion_atom_site_label_1
_geom_torsion_atom_site_label_2
_geom_torsion_atom_site_label_3
_geom_torsion_atom_site_label_4
_geom_torsion
_geom_torsion_site_symmetry_1
_geom_torsion_site_symmetry_4
Mn1 Mn1 N1 Mn2 -85.19(9) 4_665 .
Mn1 Mn2 N1 Mn1 85.05(11) 4_665 .
Mn1 Mn2 N1 Mn1 -85.05(11) . 4_665
Mn1 N2 C20 C21 179.10(17) 4_665 .
Mn1 N2 C20 C22 -60.4(3) 4_665 .
Mn1 N2 C20 C23 59.3(3) 4_665 .
Mn1 N3 C30 C31 -180.0(2) . 4_665
Mn1 N3 C30 C31 60.0(4) 4_665 4_665
Mn1 N3 C30 C31 180.0(2) 4_665 .
Mn1 N3 C30 C31 -60.0(4) . .
Mn1 N3 C30 C32 -60.0(2) 4_665 .
Mn1 N3 C30 C32 60.0(2) . .
Mn2 Mn1 N1 Mn1 85.19(9) . 4_665
Mn2 N2 C20 C21 59.7(3) . .
Mn2 N2 C20 C22 -179.87(16) . .
Mn2 N2 C20 C23 -60.1(3) . .
Mn3 Mn1 N1 Mn1 42.55(8) . 4_665
Mn3 Mn1 N1 Mn2 -42.64(6) . .
Mn3 Mn2 N1 Mn1 -42.52(5) . 4_665
Mn3 Mn2 N1 Mn1 42.52(5) . .
Mn3 N2 C20 C21 -60.4(3) . .
Mn3 N2 C20 C22 60.1(3) . .
Mn3 N2 C20 C23 179.8(2) . .
Mn3 N3 C30 C31 60.0(2) . .
Mn3 N3 C30 C31 -60.0(2) . 4_665
Mn3 N3 C30 C32 180.000(2) . .
N2 Mn1 N1 Mn1 90.70(10) 4_665 4_665
N2 Mn1 N1 Mn2 5.51(9) 4_665 .
N2 Mn2 N1 Mn1 -90.57(7) 4_665 4_665
N2 Mn2 N1 Mn1 5.52(9) . 4_665
N2 Mn2 N1 Mn1 -5.52(9) 4_665 .
N2 Mn2 N1 Mn1 90.56(7) . .
N3 Mn1 N1 Mn1 -5.65(12) . 4_665
N3 Mn1 N1 Mn2 -90.85(10) . .
N4 Mn2 N1 Mn1 -137.48(5) . .
N4 Mn2 N1 Mn1 137.48(5) . 4_665
N6 Mn1 N1 Mn1 -137.17(11) . 4_665
N6 Mn1 N1 Mn2 137.63(11) . .
Mn4 N9 C90 Mn5 -140.9(5) . 6_565
Mn4 N9 C90 N9 84.8(3) . 4_665
Mn4 N9 C90 C90 84.8(3) . 4_665
Mn4 N9 C90 C91 -54.6(5) . .
Mn4 N9 C90 C92 -174.9(3) . .
Mn4 N9 C90 C93 65.3(5) . .
Mn5 Mn5 N8 Mn5 -144.8(2) 2_665 6_565
Mn5 Mn5 N8 Mn5 -155.93(14) 5 6_565
Mn5 Mn5 N8 Mn5 -25.39(15) 3_565 6_565
Mn5 Mn5 N8 N8 -144.8(2) 2_665 6_565
Mn5 Mn5 N8 N8 -25.39(15) 3_565 6_565
Mn5 Mn5 N8 N8 -155.93(14) 5 6_565
Mn5 Mn5 N8 N8 -0.001(1) 6_565 6_565
Mn5 N8 C80 C80 1.3(5) 6_565 6_565
Mn5 N8 C80 C81 176.1(5) 6_565 .
Mn5 N8 C80 C82 56.0(6) 6_565 .
Mn5 N8 C80 C83 -64.0(6) 6_565 .
Mn5 N9 C90 Mn5 99.3(4) 3_565 6_565
Mn5 N9 C90 Mn5 109.8(5) 4_665 6_565
Mn5 N9 C90 Mn5 -19.09(11) . 6_565
Mn5 N9 C90 N9 -24.5(3) 4_665 4_665
Mn5 N9 C90 N9 -153.3(3) . 4_665
Mn5 N9 C90 N9 -134.3(3) 6_565 4_665
Mn5 N9 C90 N9 -35.0(3) 3_565 4_665
Mn5 N9 C90 C90 -134.3(3) 6_565 4_665
Mn5 N9 C90 C90 -35.0(3) 3_565 4_665
Mn5 N9 C90 C90 -153.4(3) . 4_665
Mn5 N9 C90 C90 -24.5(3) 4_665 4_665
Mn5 N9 C90 C91 -174.4(3) 3_565 .
Mn5 N9 C90 C91 67.3(5) . .
Mn5 N9 C90 C91 86.4(4) 6_565 .
Mn5 N9 C90 C91 -163.8(3) 4_665 .
Mn5 N9 C90 C92 75.8(5) 4_665 .
Mn5 N9 C90 C92 -34.0(5) 6_565 .
Mn5 N9 C90 C92 -53.0(5) . .
Mn5 N9 C90 C92 65.3(5) 3_565 .
Mn5 N9 C90 C93 -153.7(3) 6_565 .
Mn5 N9 C90 C93 -44.0(6) 4_665 .
Mn5 N9 C90 C93 -54.5(5) 3_565 .
Mn5 N9 C90 C93 -172.8(3) . .
N7 Mn5 N8 Mn5 -85.12(8) . 6_565
N7 Mn5 N8 N8 -85.12(8) . 6_565
N8 Mn5 N8 Mn5 0.001(2) 6_565 6_565
N8 N8 C80 C80 0.001(1) 6_565 6_565
N8 N8 C80 C81 174.72(18) 6_565 .
N8 N8 C80 C82 54.7(2) 6_565 .
N8 N8 C80 C83 -65.30(19) 6_565 .
N9 Mn5 N8 Mn5 23.66(16) 4_665 6_565
N9 Mn5 N8 Mn5 135.29(17) 6_565 6_565
N9 Mn5 N8 Mn5 154.85(17) 2_665 6_565
N9 Mn5 N8 Mn5 34.82(14) . 6_565
N9 Mn5 N8 N8 23.66(16) 4_665 6_565
N9 Mn5 N8 N8 135.29(17) 6_565 6_565
N9 Mn5 N8 N8 34.82(14) . 6_565
N9 Mn5 N8 N8 154.85(17) 2_665 6_565
N9 N9 C90 Mn5 134.3(3) 4_665 6_565
N9 N9 C90 C90 -0.004(2) 4_665 4_665
N9 N9 C90 C91 -139.4(3) 4_665 .
N9 N9 C90 C92 100.3(3) 4_665 .
N9 N9 C90 C93 -19.5(4) 4_665 .
C90 Mn5 N8 Mn5 136.05(11) 6_565 6_565
C90 Mn5 N8 N8 136.04(11) 6_565 6_565
C90 N9 C90 Mn5 134.3(3) 4_665 6_565
C90 N9 C90 N9 0.004(2) 4_665 4_665
C90 N9 C90 C91 -139.4(3) 4_665 .
C90 N9 C90 C92 100.3(3) 4_665 .
C90 N9 C90 C93 -19.5(4) 4_665 .
